data_4343157
loop_
_publ_author_name
'Artini, Cristina'
'Pani, Marcella'
'Carnasciali, Maria Maddalena'
'Buscaglia, Maria Teresa'
'Plaisier, Jasper Rikkert'
'Costa, Giorgio Andrea'

_publ_section_title
;
 Structural Features of Sm- and Gd-Doped Ceria Studied by Synchrotron
 X-ray Diffraction and \m-Raman Spectroscopy.
;
_journal_issue 8
_journal_name_full 'Inorganic chemistry'
_journal_page_first 4126
_journal_page_last 4137
_journal_paper_doi 10.1021/acs.inorgchem.5b00395
_journal_volume 54
_journal_year 2015
_chemical_formula_sum 'Ce0.2 O1.6 Sm0.8'
_chemical_formula_weight 173.9040
_chemical_name_common 'Cerium samarium mixed oxide'
_space_group_IT_number 206
_symmetry_cell_setting cubic
_symmetry_space_group_name_Hall '-I 2b 2c 3'
_symmetry_space_group_name_H-M 'I a -3'
_cell_angle_alpha 90.00000
_cell_angle_beta 90.00000
_cell_angle_gamma 90.00000
_cell_formula_units_Z 32
_cell_length_a 10.93412(5)
_cell_length_b 10.93412(5)
_cell_length_c 10.93412(5)
_cell_measurement_temperature 298
_cell_volume 1307.228(10)
_computing_structure_refinement FULLPROF
_diffrn_ambient_temperature 298
_diffrn_detector 'fast scintillator detector'
_diffrn_measurement_device_type 'Huber 4-axes X-ray diffractometer'
_diffrn_measurement_method '2\q in the range 5-60 deg'
_diffrn_radiation_wavelength 0.74923
_diffrn_source synchrotron
_exptl_absorpt_coefficient_mu 45.09
_exptl_absorpt_correction_type none
_pd_char_colour white
_pd_instr_location
; powder diffraction beamline (MCX) of the Elettra synchrotron radiation
 facility located in Trieste, Italy
;
_pd_meas_2theta_range_inc 0.010000
_pd_meas_2theta_range_max 60.00000
_pd_meas_2theta_range_min 9.00000
_pd_meas_number_of_points 5101
_pd_meas_scan_method step
_pd_prep_pressure 101
_pd_prep_temperature 1173
_pd_proc_2theta_range_inc 0.010000
_pd_proc_2theta_range_max 60.0000
_pd_proc_2theta_range_min 9.0000
_pd_proc_ls_background_function
;
linear interpolation between a set of background points with refinable heights
;
_pd_proc_ls_profile_function Pseudo-Voigt
_pd_proc_ls_prof_R_factor 9.0661
_pd_proc_ls_prof_wR_expected 9.0195
_pd_proc_ls_prof_wR_factor 12.5103
_pd_proc_wavelength 0.749230
_pd_spec_mounting ' quartz capillary tube with inner diameter of 0.5 mm '
_pd_spec_mount_mode transmission
_pd_spec_shape cylinder
_pd_spec_size_axial 20
_pd_spec_size_equat 0.5
_refine_ls_goodness_of_fit_all 1.92
_refine_ls_number_parameters 74
_refine_ls_number_reflns 288
_refine_ls_number_restraints 0
_refine_ls_R_I_factor 5.6079
_refine_ls_shift/su_max 0.1
_cod_data_source_file ic5b00395_si_002.cif
_cod_data_source_block Sm80_1173
_cod_depositor_comments
;
The following automatic conversions were performed:

'_symmetry_cell_setting' value 'Cubic' changed to 'cubic' according
to
/usr/data/users/saulius/crontab/automatic-downloads/current/ACS/lib/dictionaries/cif_core.dic
dictionary named 'cif_core.dic' version 2.4.2 from 2011-04-26.

Automatic conversion script
Id: cif_fix_values 3271 2015-04-21 07:52:19Z andrius 
;
_cod_original_cell_volume 1307.229(10)
_cod_original_formula_sum 'Ce0.2  O1.6 Sm0.8'
_cod_database_code 4343157
_pd_proc_ls_prof_cr_factor 21.6944
_pd_proc_ls_prof_cwr_factor 22.4704
_pd_proc_ls_prof_cwr_expected 16.2003
_pd_proc_ls_prof_chi2 1.9239
_pd_proc_ls_prof_echi2 1.9357

loop_
_symmetry_equiv_pos_as_xyz
x,y,z
x+1/2,-y+1/2,-z
-x,y+1/2,-z+1/2
-x+1/2,-y,z+1/2
y,z,x
-y+1/2,-z,x+1/2
y+1/2,-z+1/2,-x
-y,z+1/2,-x+1/2
z,x,y
-z,x+1/2,-y+1/2
-z+1/2,-x,y+1/2
z+1/2,-x+1/2,-y
-x,-y,-z
-x+1/2,y+1/2,z
x,-y+1/2,z+1/2
x+1/2,y,-z+1/2
-y,-z,-x
y+1/2,z,-x+1/2
-y+1/2,z+1/2,x
y,-z+1/2,x+1/2
-z,-x,-y
z,-x+1/2,y+1/2
z+1/2,x,-y+1/2
-z+1/2,x+1/2,y
x+1/2,y+1/2,z+1/2
x,-y,-z+1/2
-x+1/2,y,-z
-x,-y+1/2,z
y+1/2,z+1/2,x+1/2
-y,-z+1/2,x
y,-z,-x+1/2
-y+1/2,z,-x
z+1/2,x+1/2,y+1/2
-z+1/2,x,-y
-z,-x+1/2,y
z,-x,-y+1/2
-x+1/2,-y+1/2,-z+1/2
-x,y,z+1/2
x+1/2,-y,z
x,y+1/2,-z
-y+1/2,-z+1/2,-x+1/2
y,z+1/2,-x
-y,z,x+1/2
y+1/2,-z,x
-z+1/2,-x+1/2,-y+1/2
z+1/2,-x,y
z,x+1/2,-y
-z,x,y+1/2

loop_
_atom_site_label
_atom_site_fract_x
_atom_site_fract_y
_atom_site_fract_z
_atom_site_U_iso_or_equiv
_atom_site_occupancy
_atom_site_adp_type
_atom_site_type_symbol
Ce1 0.27458(3) 0.00000 0.25000 0.00000 0.20000 Uiso Ce
Sm 0.27458(3) 0.00000 0.25000 0.00000 0.80000 Uiso Sm
Ce2 0.00000 0.00000 0.00000 0.00000 0.20000 Uiso Ce
Sm2 0.00000 0.00000 0.00000 0.00000 0.80000 Uiso Sm
O1 0.1055(5) 0.3595(4) 0.1308(6) 0.00000 1.00000 Uiso O
O2 0.1549(16) 0.1549(16) 0.1549(16) 0.00000 0.283(13) Uiso O

loop_
_atom_type_symbol
_atom_type_scat_Cromer_Mann_a1
_atom_type_scat_Cromer_Mann_b1
_atom_type_scat_Cromer_Mann_a2
_atom_type_scat_Cromer_Mann_b2
_atom_type_scat_Cromer_Mann_a3
_atom_type_scat_Cromer_Mann_b3
_atom_type_scat_Cromer_Mann_a4
_atom_type_scat_Cromer_Mann_b4
_atom_type_scat_Cromer_Mann_c
_atom_type_scat_dispersion_real
_atom_type_scat_dispersion_imag
_atom_type_scat_source
ce 21.16710 2.81219 19.76950 0.22684 11.85130 17.60830 3.33049 127.11300 1.86264 -0.56400 2.63200 International_Tables_for_Crystallography_Vol.C(1991)_Tables_6.1.1.4_and_6.1.1.5
sm 24.00420 2.47274 19.42580 0.19645 13.43960 14.39960 2.89604 128.00700 2.20963 -0.53300 3.44200 International_Tables_for_Crystallography_Vol.C(1991)_Tables_6.1.1.4_and_6.1.1.5
o 3.04850 13.27710 2.28680 5.70110 1.54630 0.32390 0.86700 32.90890 0.25080 0.00800 0.00600 International_Tables_for_Crystallography_Vol.C(1991)_Tables_6.1.1.4_and_6.1.1.5

loop_
_geom_angle_atom_site_label_1
_geom_angle_atom_site_label_2
_geom_angle_atom_site_label_3
_geom_angle
_geom_angle_site_symmetry_1
_geom_angle_site_symmetry_3
O1 Ce1 O1 108.6(4) 5_555 9_555
O1 Ce1 O1 78.9(3) 5_555 14_545
O1 Ce1 O1 133.0(4) 5_555 31_555
O1 Ce1 O1 103.2(3) 5_555 36_555
O1 Ce1 O1 76.0(3) 5_555 37_555
O1 Ce1 O2 58.9(6) 5_555 1_555
O1 Ce1 O2 162.6(10) 5_555 26_555
O1 Ce1 O1 168.7(4) 9_555 14_545
O1 Ce1 O1 103.2(3) 9_555 31_555
O1 Ce1 O1 93.2(3) 9_555 36_555
O1 Ce1 O1 76.6(3) 9_555 37_555
O1 Ce1 O2 59.4(6) 9_555 1_555
O1 Ce1 O2 75.7(7) 9_555 26_555
O1 Ce1 O1 76.0(3) 14_545 31_555
O1 Ce1 O1 76.6(3) 14_545 36_555
O1 Ce1 O1 113.9(4) 14_545 37_555
O1 Ce1 O2 121.2(9) 14_545 1_555
O1 Ce1 O2 94.6(8) 14_545 26_555
O1 Ce1 O1 108.6(4) 31_555 36_555
O1 Ce1 O1 78.9(3) 31_555 37_555
O1 Ce1 O2 162.6(10) 31_555 1_555
O1 Ce1 O2 58.9(6) 31_555 26_555
O1 Ce1 O1 168.7(4) 36_555 37_555
O1 Ce1 O2 75.7(7) 36_555 1_555
O1 Ce1 O2 59.4(6) 36_555 26_555
O1 Ce1 O2 94.6(8) 37_555 1_555
O1 Ce1 O2 121.2(9) 37_555 26_555
O2 Ce1 O2 113.3(12) 1_555 26_555
O1 Sm O1 108.6(4) 5_555 9_555
O1 Sm O1 78.9(3) 5_555 14_545
O1 Sm O1 133.0(4) 5_555 31_555
O1 Sm O1 103.2(3) 5_555 36_555
O1 Sm O1 76.0(3) 5_555 37_555
O1 Sm O2 58.9(6) 5_555 1_555
O1 Sm O2 162.6(10) 5_555 26_555
O1 Sm O1 168.7(4) 9_555 14_545
O1 Sm O1 103.2(3) 9_555 31_555
O1 Sm O1 93.2(3) 9_555 36_555
O1 Sm O1 76.6(3) 9_555 37_555
O1 Sm O2 59.4(6) 9_555 1_555
O1 Sm O2 75.7(7) 9_555 26_555
O1 Sm O1 76.0(3) 14_545 31_555
O1 Sm O1 76.6(3) 14_545 36_555
O1 Sm O1 113.9(4) 14_545 37_555
O1 Sm O2 121.2(9) 14_545 1_555
O1 Sm O2 94.6(8) 14_545 26_555
O1 Sm O1 108.6(4) 31_555 36_555
O1 Sm O1 78.9(3) 31_555 37_555
O1 Sm O2 162.6(10) 31_555 1_555
O1 Sm O2 58.9(6) 31_555 26_555
O1 Sm O1 168.7(4) 36_555 37_555
O1 Sm O2 75.7(7) 36_555 1_555
O1 Sm O2 59.4(6) 36_555 26_555
O1 Sm O2 94.6(8) 37_555 1_555
O1 Sm O2 121.2(9) 37_555 26_555
O2 Sm O2 113.3(12) 1_555 26_555
O1 Ce2 O1 102.3(4) 28_555 32_555
O1 Ce2 O1 102.3(3) 28_555 36_555
O1 Ce2 O1 180.0(4) 28_555 40_545
O1 Ce2 O1 77.7(3) 28_555 44_455
O1 Ce2 O1 77.7(3) 28_555 48_554
O1 Ce2 O2 64.1(6) 28_555 1_555
O1 Ce2 O2 115.9(8) 28_555 13_555
O1 Ce2 O1 102.3(4) 32_555 36_555
O1 Ce2 O1 77.7(3) 32_555 40_545
O1 Ce2 O1 180.0(4) 32_555 44_455
O1 Ce2 O1 77.7(3) 32_555 48_554
O1 Ce2 O2 64.1(6) 32_555 1_555
O1 Ce2 O2 115.9(8) 32_555 13_555
O1 Ce2 O1 77.7(3) 36_555 40_545
O1 Ce2 O1 77.7(3) 36_555 44_455
O1 Ce2 O1 180.0(4) 36_555 48_554
O1 Ce2 O2 64.1(6) 36_555 1_555
O1 Ce2 O2 115.9(8) 36_555 13_555
O1 Ce2 O1 102.3(4) 40_545 44_455
O1 Ce2 O1 102.3(3) 40_545 48_554
O1 Ce2 O2 115.9(8) 40_545 1_555
O1 Ce2 O2 64.1(6) 40_545 13_555
O1 Ce2 O1 102.3(4) 44_455 48_554
O1 Ce2 O2 115.9(8) 44_455 1_555
O1 Ce2 O2 64.1(6) 44_455 13_555
O1 Ce2 O2 115.9(8) 48_554 1_555
O1 Ce2 O2 64.1(6) 48_554 13_555
O2 Ce2 O2 180.0(11) 1_555 13_555
O1 Sm2 O1 102.3(4) 28_555 32_555
O1 Sm2 O1 102.3(3) 28_555 36_555
O1 Sm2 O1 180.0(4) 28_555 40_545
O1 Sm2 O1 77.7(3) 28_555 44_455
O1 Sm2 O1 77.7(3) 28_555 48_554
O1 Sm2 O2 64.1(6) 28_555 1_555
O1 Sm2 O2 115.9(8) 28_555 13_555
O1 Sm2 O1 102.3(4) 32_555 36_555
O1 Sm2 O1 77.7(3) 32_555 40_545
O1 Sm2 O1 180.0(4) 32_555 44_455
O1 Sm2 O1 77.7(3) 32_555 48_554
O1 Sm2 O2 64.1(6) 32_555 1_555
O1 Sm2 O2 115.9(8) 32_555 13_555
O1 Sm2 O1 77.7(3) 36_555 40_545
O1 Sm2 O1 77.7(3) 36_555 44_455
O1 Sm2 O1 180.0(4) 36_555 48_554
O1 Sm2 O2 64.1(6) 36_555 1_555
O1 Sm2 O2 115.9(8) 36_555 13_555
O1 Sm2 O1 102.3(4) 40_545 44_455
O1 Sm2 O1 102.3(3) 40_545 48_554
O1 Sm2 O2 115.9(8) 40_545 1_555
O1 Sm2 O2 64.1(6) 40_545 13_555
O1 Sm2 O1 102.3(4) 44_455 48_554
O1 Sm2 O2 115.9(8) 44_455 1_555
O1 Sm2 O2 64.1(6) 44_455 13_555
O1 Sm2 O2 115.9(8) 48_554 1_555
O1 Sm2 O2 64.1(6) 48_554 13_555
O2 Sm2 O2 180.0(11) 1_555 13_555
Ce1 O1 Ce1 123.9(2) 5_555 9_555
Ce1 O1 Ce1 103.70(19) 5_555 14_555
Ce1 O1 Sm 123.9(2) 5_555 9_555
Ce1 O1 Sm 103.70(19) 5_555 14_555
Ce1 O1 Ce2 120.20(20) 5_555 28_555
Ce1 O1 Sm2 120.20(20) 5_555 28_555
Ce1 O1 O1 130.1(3) 5_555 19_555
Ce1 O1 O1 142.4(3) 5_555 22_554
Ce1 O1 O1 53.5(3) 5_555 41_555
Ce1 O1 O1 122.9(3) 5_555 45_555
Ce1 O1 O2 62.3(7) 5_555 1_555
Ce1 O1 O2 53.6(5) 5_555 28_555
Ce1 O1 Ce1 102.59(19) 9_555 14_555
Ce1 O1 Sm 123.9(2) 9_555 5_555
Ce1 O1 Sm 102.59(19) 9_555 14_555
Ce1 O1 Ce2 102.48(19) 9_555 28_555
Ce1 O1 Sm2 102.48(19) 9_555 28_555
Ce1 O1 O1 104.5(2) 9_555 19_555
Ce1 O1 O1 51.7(3) 9_555 22_554
Ce1 O1 O1 122.3(3) 9_555 41_555
Ce1 O1 O1 53.3(2) 9_555 45_555
Ce1 O1 O2 61.7(6) 9_555 1_555
Ce1 O1 O2 135.3(8) 9_555 28_555
Ce1 O1 Sm 103.70(19) 14_555 5_555
Ce1 O1 Sm 102.59(19) 14_555 9_555
Ce1 O1 Ce2 100.13(18) 14_555 28_555
Ce1 O1 Sm2 100.13(18) 14_555 28_555
Ce1 O1 O1 49.4(2) 14_555 19_555
Ce1 O1 O1 113.8(3) 14_555 22_554
Ce1 O1 O1 50.8(2) 14_555 41_555
Ce1 O1 O1 49.9(2) 14_555 45_555
Ce1 O1 O2 115.3(9) 14_555 1_555
Ce1 O1 O2 121.8(8) 14_555 28_555
Sm O1 Sm 123.9(2) 5_555 9_555
Sm O1 Sm 103.70(19) 5_555 14_555
Sm O1 Ce2 120.20(20) 5_555 28_555
Sm O1 Sm2 120.20(20) 5_555 28_555
Sm O1 O1 130.1(3) 5_555 19_555
Sm O1 O1 142.4(3) 5_555 22_554
Sm O1 O1 53.5(3) 5_555 41_555
Sm O1 O1 122.9(3) 5_555 45_555
Sm O1 O2 62.3(7) 5_555 1_555
Sm O1 O2 53.6(5) 5_555 28_555
Sm O1 Sm 102.59(19) 9_555 14_555
Sm O1 Ce2 102.48(19) 9_555 28_555
Sm O1 Sm2 102.48(19) 9_555 28_555
Sm O1 O1 104.5(2) 9_555 19_555
Sm O1 O1 51.7(3) 9_555 22_554
Sm O1 O1 122.3(3) 9_555 41_555
Sm O1 O1 53.3(2) 9_555 45_555
Sm O1 O2 61.7(6) 9_555 1_555
Sm O1 O2 135.3(8) 9_555 28_555
Sm O1 Ce2 100.13(18) 14_555 28_555
Sm O1 Sm2 100.13(18) 14_555 28_555
Sm O1 O1 49.4(2) 14_555 19_555
Sm O1 O1 113.8(3) 14_555 22_554
Sm O1 O1 50.8(2) 14_555 41_555
Sm O1 O1 49.9(2) 14_555 45_555
Sm O1 O2 115.3(9) 14_555 1_555
Sm O1 O2 121.8(8) 14_555 28_555
Ce2 O1 O1 51.2(2) 28_555 19_555
Ce2 O1 O1 51.2(2) 28_555 22_554
Ce2 O1 O1 129.1(3) 28_555 41_555
Ce2 O1 O1 114.5(3) 28_555 45_555
Ce2 O1 O2 143.2(9) 28_555 1_555
Ce2 O1 O2 67.2(6) 28_555 28_555
Sm2 O1 O1 51.2(2) 28_555 19_555
Sm2 O1 O1 51.2(2) 28_555 22_554
Sm2 O1 O1 129.1(3) 28_555 41_555
Sm2 O1 O1 114.5(3) 28_555 45_555
Sm2 O1 O2 143.2(9) 28_555 1_555
Sm2 O1 O2 67.2(6) 28_555 28_555
O1 O1 O1 76.8(3) 19_555 22_554
O1 O1 O1 92.2(3) 19_555 41_555
O1 O1 O1 75.3(3) 19_555 45_555
O1 O1 O2 159.1(9) 19_555 1_555
O1 O1 O2 100.9(7) 19_555 28_555
O1 O1 O1 164.0(4) 22_554 41_555
O1 O1 O1 85.9(3) 22_554 45_555
O1 O1 O2 102.4(8) 22_554 1_555
O1 O1 O2 100.9(7) 22_554 28_555
O1 O1 O1 80.1(3) 41_555 45_555
O1 O1 O2 83.8(7) 41_555 1_555
O1 O1 O2 92.4(7) 41_555 28_555
O1 O1 O2 83.8(7) 45_555 1_555
O1 O1 O2 171.4(8) 45_555 28_555
O2 O1 O2 99.7(10) 1_555 28_555
Ce1 O2 Ce1 117.5(6) 1_555 5_555
Ce1 O2 Ce1 117.5(6) 1_555 9_555
Ce1 O2 Sm 117.5(6) 1_555 5_555
Ce1 O2 Sm 117.5(6) 1_555 9_555
Ce1 O2 Ce2 99.1(5) 1_555 1_555
Ce1 O2 Sm2 99.1(5) 1_555 1_555
Ce1 O2 O1 150.0(7) 1_555 1_555
Ce1 O2 O1 59.3(6) 1_555 5_555
Ce1 O2 O1 58.3(6) 1_555 9_555
Ce1 O2 O1 123.2(6) 1_555 28_555
Ce1 O2 O1 113.5(6) 1_555 32_555
Ce1 O2 O1 50.7(6) 1_555 36_555
Ce1 O2 Ce1 117.5(6) 5_555 9_555
Ce1 O2 Sm 117.5(6) 5_555 1_555
Ce1 O2 Sm 117.5(6) 5_555 9_555
Ce1 O2 Ce2 99.1(5) 5_555 1_555
Ce1 O2 Sm2 99.1(5) 5_555 1_555
Ce1 O2 O1 58.3(6) 5_555 1_555
Ce1 O2 O1 150.0(7) 5_555 5_555
Ce1 O2 O1 59.3(6) 5_555 9_555
Ce1 O2 O1 50.7(6) 5_555 28_555
Ce1 O2 O1 123.2(6) 5_555 32_555
Ce1 O2 O1 113.5(6) 5_555 36_555
Ce1 O2 Sm 117.5(6) 9_555 1_555
Ce1 O2 Sm 117.5(6) 9_555 5_555
Ce1 O2 Ce2 99.1(5) 9_555 1_555
Ce1 O2 Sm2 99.1(5) 9_555 1_555
Ce1 O2 O1 59.3(6) 9_555 1_555
Ce1 O2 O1 58.3(6) 9_555 5_555
Ce1 O2 O1 150.0(7) 9_555 9_555
Ce1 O2 O1 113.5(6) 9_555 28_555
Ce1 O2 O1 50.7(6) 9_555 32_555
Ce1 O2 O1 123.2(6) 9_555 36_555
Sm O2 Sm 117.5(6) 1_555 5_555
Sm O2 Sm 117.5(6) 1_555 9_555
Sm O2 Ce2 99.1(5) 1_555 1_555
Sm O2 Sm2 99.1(5) 1_555 1_555
Sm O2 O1 150.0(7) 1_555 1_555
Sm O2 O1 59.3(6) 1_555 5_555
Sm O2 O1 58.3(6) 1_555 9_555
Sm O2 O1 123.2(6) 1_555 28_555
Sm O2 O1 113.5(6) 1_555 32_555
Sm O2 O1 50.7(6) 1_555 36_555
Sm O2 Sm 117.5(6) 5_555 9_555
Sm O2 Ce2 99.1(5) 5_555 1_555
Sm O2 Sm2 99.1(5) 5_555 1_555
Sm O2 O1 58.3(6) 5_555 1_555
Sm O2 O1 150.0(7) 5_555 5_555
Sm O2 O1 59.3(6) 5_555 9_555
Sm O2 O1 50.7(6) 5_555 28_555
Sm O2 O1 123.2(6) 5_555 32_555
Sm O2 O1 113.5(6) 5_555 36_555
Sm O2 Ce2 99.1(5) 9_555 1_555
Sm O2 Sm2 99.1(5) 9_555 1_555
Sm O2 O1 59.3(6) 9_555 1_555
Sm O2 O1 58.3(6) 9_555 5_555
Sm O2 O1 150.0(7) 9_555 9_555
Sm O2 O1 113.5(6) 9_555 28_555
Sm O2 O1 50.7(6) 9_555 32_555
Sm O2 O1 123.2(6) 9_555 36_555
Ce2 O2 O1 110.9(6) 1_555 1_555
Ce2 O2 O1 110.9(6) 1_555 5_555
Ce2 O2 O1 110.9(6) 1_555 9_555
Ce2 O2 O1 48.8(5) 1_555 28_555
Ce2 O2 O1 48.8(5) 1_555 32_555
Ce2 O2 O1 48.8(5) 1_555 36_555
Sm2 O2 O1 110.9(6) 1_555 1_555
Sm2 O2 O1 110.9(6) 1_555 5_555
Sm2 O2 O1 110.9(6) 1_555 9_555
Sm2 O2 O1 48.8(5) 1_555 28_555
Sm2 O2 O1 48.8(5) 1_555 32_555
Sm2 O2 O1 48.8(5) 1_555 36_555
O1 O2 O1 108.0(7) 1_555 5_555
O1 O2 O1 108.0(7) 1_555 9_555
O1 O2 O1 79.0(6) 1_555 28_555
O1 O2 O1 87.9(6) 1_555 32_555
O1 O2 O1 158.8(6) 1_555 36_555
O1 O2 O1 108.0(7) 5_555 9_555
O1 O2 O1 158.8(7) 5_555 28_555
O1 O2 O1 79.0(6) 5_555 32_555
O1 O2 O1 87.9(6) 5_555 36_555
O1 O2 O1 87.9(6) 9_555 28_555
O1 O2 O1 158.8(7) 9_555 32_555
O1 O2 O1 79.0(6) 9_555 36_555
O1 O2 O1 81.3(6) 28_555 32_555
O1 O2 O1 81.3(5) 28_555 36_555
O1 O2 O1 81.3(6) 32_555 36_555

loop_
_geom_bond_atom_site_label_1
_geom_bond_atom_site_label_2
_geom_bond_distance
_geom_bond_site_symmetry_2
Ce1 O1 2.324(6) 5_555
Ce1 O1 2.288(6) 9_555
Ce1 O1 2.404(5) 14_545
Ce1 O1 2.324(6) 31_555
Ce1 O1 2.288(6) 36_555
Ce1 O1 2.404(5) 37_555
Ce1 O2 2.379(17) 1_555
Ce1 O2 2.379(17) 26_555
Sm O1 2.324(6) 5_555
Sm O1 2.288(6) 9_555
Sm O1 2.404(5) 14_545
Sm O1 2.324(6) 31_555
Sm O1 2.288(6) 36_555
Sm O1 2.404(5) 37_555
Sm O2 2.379(17) 1_555
Sm O2 2.379(17) 26_555
Ce2 O1 2.396(5) 28_555
Ce2 O1 2.396(5) 32_555
Ce2 O1 2.396(6) 36_555
Ce2 O1 2.396(5) 40_545
Ce2 O1 2.396(5) 44_455
Ce2 O1 2.396(6) 48_554
Ce2 O2 2.935(17) 1_555
Ce2 O2 2.935(17) 13_555
Sm2 O1 2.396(5) 28_555
Sm2 O1 2.396(5) 32_555
Sm2 O1 2.396(6) 36_555
Sm2 O1 2.396(5) 40_545
Sm2 O1 2.396(5) 44_455
Sm2 O1 2.396(6) 48_554
Sm2 O2 2.935(17) 1_555
Sm2 O2 2.935(17) 13_555
O1 Ce1 2.288(6) 5_555
O1 Ce1 2.324(6) 9_555
O1 Ce1 2.404(5) 14_555
O1 Sm 2.288(6) 5_555
O1 Sm 2.324(6) 9_555
O1 Sm 2.404(5) 14_555
O1 Ce2 2.396(5) 28_555
O1 Sm2 2.396(5) 28_555
O1 O1 3.005(6) 19_555
O1 O1 3.005(9) 22_554
O1 O1 2.911(9) 41_555
O1 O1 2.911(8) 45_555
O1 O2 2.315(18) 1_555
O1 O2 2.865(18) 28_555
O2 Ce1 2.379(17) 1_555
O2 Ce1 2.379(17) 5_555
O2 Ce1 2.379(17) 9_555
O2 Sm 2.379(17) 1_555
O2 Sm 2.379(17) 5_555
O2 Sm 2.379(17) 9_555
O2 Ce2 2.935(17) 1_555
O2 Sm2 2.935(17) 1_555
O2 O1 2.315(18) 1_555
O2 O1 2.315(18) 5_555
O2 O1 2.315(19) 9_555
O2 O1 2.865(18) 28_555
O2 O1 2.865(19) 32_555
O2 O1 2.865(18) 36_555
